data_7233233
loop_
_publ_author_name
'Dai, Xia-Lin'
'Voronin, Alexander P.'
'Gao, Wei'
'Perlovich, German L.'
'Lu, Tong-Bu'
'Chen, Jia-Mei'

_publ_section_title
;
 Intermolecular interactions and permeability of 5-fluorouracil cocrystals
 with a series of isomeric hydroxybenzoic acids: a combined theoretical
 and experimental study
;
_journal_issue 34
_journal_name_full CrystEngComm
_journal_page_first 5095
_journal_paper_doi 10.1039/C9CE00661C
_journal_volume 21
_journal_year 2019
_chemical_formula_moiety '0.5(C14 H12 O6), 2(C4 H3 F N2 O2)'
_chemical_formula_sum 'C15 H12 F2 N4 O7'
_chemical_formula_weight 398.29
_space_group_crystal_system monoclinic
_space_group_IT_number 15
_space_group_name_Hall '-C 2yc'
_space_group_name_H-M_alt 'C 1 2/c 1'
_symmetry_space_group_name_Hall '-C 2yc'
_symmetry_space_group_name_H-M 'C 1 2/c 1'
_atom_sites_solution_hydrogens geom
_atom_sites_solution_primary dual
_audit_creation_date 2017-04-12
_audit_creation_method
;
Olex2 1.2
(compiled 2017.03.28 svn.r3405 for OlexSys, GUI svn.r5335)
;
_audit_update_record
;
2018-12-17 deposited with the CCDC.    2019-07-19 downloaded from the CCDC.
;
_cell_angle_alpha 90
_cell_angle_beta 96.902(5)
_cell_angle_gamma 90
_cell_formula_units_Z 4
_cell_length_a 14.5354(8)
_cell_length_b 6.9178(4)
_cell_length_c 15.7237(8)
_cell_measurement_reflns_used 2271
_cell_measurement_temperature 150(10)
_cell_measurement_theta_max 65.1290
_cell_measurement_theta_min 2.7450
_cell_volume 1569.61(15)
_computing_cell_refinement
;
CrysAlisPro, Agilent Technologies,
Version 1.171.37.34 (release 22-05-2014 CrysAlis171 .NET)
(compiled May 22 2014,16:03:01)
;
_computing_data_collection
;
CrysAlisPro, Agilent Technologies,
Version 1.171.37.34 (release 22-05-2014 CrysAlis171 .NET)
(compiled May 22 2014,16:03:01)
;
_computing_data_reduction
;
CrysAlisPro, Agilent Technologies,
Version 1.171.37.34 (release 22-05-2014 CrysAlis171 .NET)
(compiled May 22 2014,16:03:01)
;
_computing_molecular_graphics 'Olex2 (Dolomanov et al., 2009)'
_computing_publication_material 'Olex2 (Dolomanov et al., 2009)'
_computing_structure_refinement 'ShelXL (Sheldrick, 2015)'
_computing_structure_solution 'ShelXT (Sheldrick, 2015)'
_diffrn_ambient_environment air
_diffrn_ambient_temperature 150(10)
_diffrn_detector 'CCD plate'
_diffrn_detector_area_resol_mean 10.5058
_diffrn_detector_type Atlas
_diffrn_measured_fraction_theta_full 0.981
_diffrn_measured_fraction_theta_max 0.981
_diffrn_measurement_details
;
#__ type_ start__ end____ width___ exp.time_
  1 omega  -35.00   67.00   1.0000    1.0000
omega____ theta____ kappa____ phi______ frames
    -       40.7938  -38.0000 -120.0000 102

#__ type_ start__ end____ width___ exp.time_
  2 omega   11.00  115.00   1.0000    1.0000
omega____ theta____ kappa____ phi______ frames
    -       40.7938   57.0000 -120.0000 104

#__ type_ start__ end____ width___ exp.time_
  3 omega   13.00   69.00   1.0000    1.1150
omega____ theta____ kappa____ phi______ frames
    -       90.6218  -30.0000    0.0000 56

#__ type_ start__ end____ width___ exp.time_
  4 omega    7.00   84.00   1.0000    1.1150
omega____ theta____ kappa____ phi______ frames
    -       90.6218  -95.0000 -180.0000 77

#__ type_ start__ end____ width___ exp.time_
  5 omega    7.00   84.00   1.0000    1.1150
omega____ theta____ kappa____ phi______ frames
    -       90.6218  -95.0000 -120.0000 77

#__ type_ start__ end____ width___ exp.time_
  6 omega   16.00  121.00   1.0000    1.1150
omega____ theta____ kappa____ phi______ frames
    -       90.6218  -61.0000   90.0000 105

#__ type_ start__ end____ width___ exp.time_
  7 omega   29.00  174.00   1.0000    1.1150
omega____ theta____ kappa____ phi______ frames
    -       90.6218   15.0000 -180.0000 145

#__ type_ start__ end____ width___ exp.time_
  8 omega   11.00  115.00   1.0000    1.0000
omega____ theta____ kappa____ phi______ frames
    -       40.7938   57.0000  120.0000 104

#__ type_ start__ end____ width___ exp.time_
  9 omega   11.00  115.00   1.0000    1.0000
omega____ theta____ kappa____ phi______ frames
    -       40.7938   57.0000    0.0000 104

#__ type_ start__ end____ width___ exp.time_
 10 omega -157.00  -53.00   1.0000    1.1150
omega____ theta____ kappa____ phi______ frames
    -      -83.0000  -61.0000 -120.0000 104

#__ type_ start__ end____ width___ exp.time_
 11 omega -161.00  -52.00   1.0000    1.1150
omega____ theta____ kappa____ phi______ frames
    -      -83.0000  -30.0000  -60.0000 109

#__ type_ start__ end____ width___ exp.time_
 12 omega    7.00   84.00   1.0000    1.1150
omega____ theta____ kappa____ phi______ frames
    -       90.6218  -95.0000    0.0000 77

#__ type_ start__ end____ width___ exp.time_
 13 omega   57.00  169.00   1.0000    1.1150
omega____ theta____ kappa____ phi______ frames
    -       90.6218   77.0000   30.0000 112

#__ type_ start__ end____ width___ exp.time_
 14 omega -120.00  -44.00   1.0000    1.0000
omega____ theta____ kappa____ phi______ frames
    -      -40.7938  -77.0000  -60.0000 76

#__ type_ start__ end____ width___ exp.time_
 15 omega  -99.00  -19.00   1.0000    1.0000
omega____ theta____ kappa____ phi______ frames
    -      -40.7938  126.0000   90.0000 80
;
_diffrn_measurement_device 'four-circle diffractometer'
_diffrn_measurement_device_type 'Xcalibur, Atlas, Gemini ultra'
_diffrn_measurement_method '\w scans'
_diffrn_orient_matrix_UB_11 0.0901159000
_diffrn_orient_matrix_UB_12 0.0372816000
_diffrn_orient_matrix_UB_13 -0.0398274000
_diffrn_orient_matrix_UB_21 0.0543681000
_diffrn_orient_matrix_UB_22 0.0106734000
_diffrn_orient_matrix_UB_23 0.0902294000
_diffrn_orient_matrix_UB_31 0.0179573000
_diffrn_orient_matrix_UB_32 -0.2193760000
_diffrn_orient_matrix_UB_33 -0.0024266000
_diffrn_radiation_monochromator mirror
_diffrn_radiation_probe x-ray
_diffrn_radiation_type CuK\a
_diffrn_radiation_wavelength 1.54184
_diffrn_reflns_av_R_equivalents 0.0449
_diffrn_reflns_av_unetI/netI 0.0267
_diffrn_reflns_Laue_measured_fraction_full 0.981
_diffrn_reflns_Laue_measured_fraction_max 0.981
_diffrn_reflns_limit_h_max 17
_diffrn_reflns_limit_h_min -16
_diffrn_reflns_limit_k_max 6
_diffrn_reflns_limit_k_min -7
_diffrn_reflns_limit_l_max 18
_diffrn_reflns_limit_l_min -18
_diffrn_reflns_number 6426
_diffrn_reflns_point_group_measured_fraction_full 0.981
_diffrn_reflns_point_group_measured_fraction_max 0.981
_diffrn_reflns_theta_full 65.569
_diffrn_reflns_theta_max 65.569
_diffrn_reflns_theta_min 5.669
_diffrn_source 'sealed X-ray tube'
_diffrn_source_type 'Enhance Ultra (Cu) X-ray Source'
_exptl_absorpt_coefficient_mu 1.318
_exptl_absorpt_correction_T_max 1.00000
_exptl_absorpt_correction_T_min 0.67723
_exptl_absorpt_correction_type multi-scan
_exptl_absorpt_process_details
;
CrysAlisPro, Agilent Technologies,
Version 1.171.37.34 (release 22-05-2014 CrysAlis171 .NET)
(compiled May 22 2014,16:03:01)
Empirical absorption correction using spherical harmonics,
 implemented in SCALE3 ABSPACK scaling algorithm.
;
_exptl_crystal_colour colourless
_exptl_crystal_density_diffrn 1.685
_exptl_crystal_description block
_exptl_crystal_F_000 816
_exptl_crystal_size_max 0.1
_exptl_crystal_size_mid 0.08
_exptl_crystal_size_min 0.04
_refine_diff_density_max 0.627
_refine_diff_density_min -0.566
_refine_diff_density_rms 0.064
_refine_ls_extinction_coef 0.0015(3)
_refine_ls_extinction_expression Fc^*^=kFc[1+0.001xFc^2^\l^3^/sin(2\q)]^-1/4^
_refine_ls_extinction_method 'SHELXL-2014/7 (Sheldrick 2014'
_refine_ls_goodness_of_fit_ref 0.903
_refine_ls_hydrogen_treatment constr
_refine_ls_matrix_type full
_refine_ls_number_parameters 159
_refine_ls_number_reflns 1327
_refine_ls_number_restraints 5
_refine_ls_restrained_S_all 1.139
_refine_ls_R_factor_all 0.0763
_refine_ls_R_factor_gt 0.0592
_refine_ls_shift/su_max 0.001
_refine_ls_shift/su_mean 0.000
_refine_ls_structure_factor_coef Fsqd
_refine_ls_weighting_details 'w=1/[\s^2^(Fo^2^)+(0.1129P)^2^+3.7038P] where P=(Fo^2^+2Fc^2^)/3'
_refine_ls_weighting_scheme calc
_refine_ls_wR_factor_gt 0.1594
_refine_ls_wR_factor_ref 0.1806
_reflns_Friedel_coverage 0.000
_reflns_number_gt 1022
_reflns_number_total 1327
_reflns_threshold_expression 'I > 2\s(I)'
_cod_data_source_file c9ce00661c2.cif
_cod_data_source_block 5fluorouracil-salicylic-acid-cocrystal
_cod_depositor_comments 'Adding full bibliography for 7233233.cif.'
_cod_database_code 7233233
_shelx_shelxl_version_number 2014/7
_shelx_space_group_comment
;
The symmetry employed for this shelxl refinement is uniquely defined
by the following loop, which should always be used as a source of
symmetry information in preference to the above space-group names.
They are only intended as comments.
;
_reflns_odcompleteness_completeness 100.00
_reflns_odcompleteness_iscentric 1
_reflns_odcompleteness_theta 61.08
_olex2_refinement_description
;
1. Fixed Uiso
 At 1.2 times of:
  All C(H) groups, All N(H) groups
 At 1.5 times of:
  All O(H) groups
2. Restrained distances
 O3-C5
 1.2 with sigma of 0.005
 C5-O4
 1.32 with sigma of 0.005
 C6-C10
 1.42 with sigma of 0.005
 C10-C9
 1.42 with sigma of 0.005
 F1-O3_$3
 2.9 with sigma of 0.005
3. Uiso/Uaniso restraints and constraints
Uanis(C4) = Uanis(N2)
Uanis(C9) = Uanis(C21)
4. Others
 Fixed Sof: C10(0.5) H10(0.5) C8(0.5) H8(0.5) C5(0.5) O5(0.5) H5(0.5) O4(0.5)
 H4(0.5) O3(0.5) C6(0.5) C9(0.5) H9(0.5) C21(0.5) H21(0.5)
5.a Aromatic/amide H refined with riding coordinates:
 C10(H10), C8(H8), N2(H2), N1(H1), C2(H2A), C9(H9), C21(H21)
5.b Idealised tetrahedral OH refined as rotating group:
 O5(H5), O4(H4)
;
_olex2_submission_special_instructions 'No special instructions were received'

loop_
_space_group_symop_operation_xyz
'x, y, z'
'-x, y, -z+1/2'
'x+1/2, y+1/2, z'
'-x+1/2, y+1/2, -z+1/2'
'-x, -y, -z'
'x, -y, z-1/2'
'-x+1/2, -y+1/2, -z'
'x+1/2, -y+1/2, z-1/2'

loop_
_atom_site_label
_atom_site_type_symbol
_atom_site_fract_x
_atom_site_fract_y
_atom_site_fract_z
_atom_site_U_iso_or_equiv
_atom_site_adp_type
_atom_site_occupancy
_atom_site_site_symmetry_order
_atom_site_calc_flag
_atom_site_refinement_flags_posn
_atom_site_refinement_flags_adp
_atom_site_refinement_flags_occupancy
_atom_site_disorder_assembly
_atom_site_disorder_group
C10 C 0.491(2) 0.3665(7) 0.7578(12) 0.032(3) Uani 0.5 1 d D . . A -1
H10 H 0.4982 0.2431 0.7361 0.039 Uiso 0.5 1 calc R . . A -1
F1 F 0.61186(16) 0.0049(3) 0.53675(12) 0.0664(7) Uani 1 1 d D . . . .
C8 C 0.4626(4) 0.7354(8) 0.8199(3) 0.0317(12) Uani 0.5 1 d . . . A -1
H8 H 0.4496 0.8584 0.8392 0.038 Uiso 0.5 1 calc R . . A -1
O1 O 0.75011(14) 0.0011(2) 0.23811(13) 0.0356(6) Uani 1 1 d . . . . .
N2 N 0.70279(14) 0.1670(3) 0.34949(13) 0.0302(5) Uani 1 1 d . . . . .
H2 H 0.7170 0.2731 0.3258 0.036 Uiso 1 1 calc R . . . .
O2 O 0.65370(13) 0.3403(3) 0.45851(12) 0.0426(6) Uani 1 1 d . . . . .
N1 N 0.69727(14) -0.1652(3) 0.34647(14) 0.0325(6) Uani 1 1 d . . . . .
H1 H 0.7069 -0.2735 0.3222 0.039 Uiso 1 1 calc R . . . .
C7 C 0.5000 0.7150(5) 0.7500 0.0321(9) Uani 1 2 d S T P . .
C3 C 0.71835(18) 0.0000(3) 0.30730(18) 0.0290(7) Uani 1 1 d . . . . .
C2 C 0.66127(18) -0.1685(4) 0.42311(18) 0.0366(7) Uani 1 1 d . . . . .
H2A H 0.6476 -0.2855 0.4479 0.044 Uiso 1 1 calc R . . . .
C4 C 0.66658(17) 0.1829(4) 0.42625(16) 0.0302(5) Uani 1 1 d . . . . .
C1 C 0.6461(2) -0.0019(4) 0.46174(19) 0.0410(8) Uani 1 1 d . . . . .
C5 C 0.5552(5) 0.5048(6) 0.6318(4) 0.0238(17) Uani 0.5 1 d D . . A -1
O5 O 0.5217(3) 0.8779(5) 0.7024(2) 0.0368(9) Uani 0.5 1 d . . . A -1
H5 H 0.5432 0.8423 0.6590 0.055 Uiso 0.5 1 calc GR . . A -1
O4 O 0.5609(3) 0.3274(5) 0.6046(2) 0.0421(10) Uani 0.5 1 d D . . A -1
H4 H 0.5861 0.3268 0.5607 0.063 Uiso 0.5 1 calc GR . . A -1
O3 O 0.5835(3) 0.6344(5) 0.5937(3) 0.0436(11) Uani 0.5 1 d D . . A -1
C6 C 0.5147(3) 0.5301(7) 0.7121(3) 0.0279(12) Uani 0.5 1 d D . . A -1
C9 C 0.4557(3) 0.3914(10) 0.8369(3) 0.0326(11) Uani 0.5 1 d D . . A -1
H9 H 0.4418 0.2854 0.8694 0.039 Uiso 0.5 1 calc R . . A -1
C21 C 0.4425(7) 0.5784(14) 0.8648(6) 0.0326(11) Uani 0.5 1 d . . . A -1
H21 H 0.4188 0.5960 0.9166 0.039 Uiso 0.5 1 calc R . . A -1

loop_
_atom_site_aniso_label
_atom_site_aniso_U_11
_atom_site_aniso_U_22
_atom_site_aniso_U_33
_atom_site_aniso_U_23
_atom_site_aniso_U_13
_atom_site_aniso_U_12
C10 0.025(11) 0.027(2) 0.044(6) 0.000(4) 0.000(4) 0.004(3)
F1 0.0984(17) 0.0634(15) 0.0434(11) 0.0090(9) 0.0340(11) -0.0073(11)
C8 0.034(3) 0.026(3) 0.035(3) -0.007(2) 0.004(2) 0.005(2)
O1 0.0473(11) 0.0201(12) 0.0423(12) -0.0019(8) 0.0176(9) 0.0012(7)
N2 0.0332(9) 0.0253(11) 0.0325(10) 0.0004(7) 0.0054(7) 0.0008(7)
O2 0.0526(13) 0.0395(12) 0.0360(11) -0.0026(9) 0.0071(9) 0.0090(9)
N1 0.0383(13) 0.0175(12) 0.0416(13) 0.0009(9) 0.0045(10) -0.0021(9)
C7 0.0260(17) 0.025(2) 0.044(2) 0.000 0.0024(16) 0.000
C3 0.0278(13) 0.0200(14) 0.0390(15) -0.0017(11) 0.0031(11) 0.0009(10)
C2 0.0405(16) 0.0304(16) 0.0379(15) 0.0075(12) 0.0002(12) -0.0068(12)
C4 0.0332(9) 0.0253(11) 0.0325(10) 0.0004(7) 0.0054(7) 0.0008(7)
C1 0.0457(17) 0.0444(19) 0.0340(16) 0.0065(13) 0.0096(13) -0.0034(13)
C5 0.028(3) 0.013(4) 0.030(3) 0.000(3) 0.004(2) 0.000(3)
O5 0.046(2) 0.023(2) 0.043(2) 0.0023(17) 0.0120(18) -0.0017(17)
O4 0.050(2) 0.039(3) 0.041(2) -0.0067(19) 0.0223(19) -0.0021(18)
O3 0.054(3) 0.037(3) 0.042(2) 0.0032(19) 0.015(2) -0.0049(19)
C6 0.023(2) 0.027(3) 0.034(3) 0.000(2) 0.004(2) 0.001(2)
C9 0.032(2) 0.035(3) 0.033(2) 0.003(2) 0.0099(17) 0.000(2)
C21 0.032(2) 0.035(3) 0.033(2) 0.003(2) 0.0099(17) 0.000(2)

loop_
_atom_type_symbol
_atom_type_description
_atom_type_scat_dispersion_real
_atom_type_scat_dispersion_imag
_atom_type_scat_source
C C 0.0181 0.0091 'International Tables Vol C Tables 4.2.6.8 and 6.1.1.4'
H H 0.0000 0.0000 'International Tables Vol C Tables 4.2.6.8 and 6.1.1.4'
F F 0.0727 0.0534 'International Tables Vol C Tables 4.2.6.8 and 6.1.1.4'
N N 0.0311 0.0180 'International Tables Vol C Tables 4.2.6.8 and 6.1.1.4'
O O 0.0492 0.0322 'International Tables Vol C Tables 4.2.6.8 and 6.1.1.4'

loop_
_geom_angle_atom_site_label_1
_geom_angle_atom_site_label_2
_geom_angle_atom_site_label_3
_geom_angle
C6 C10 H10 120.4
C6 C10 C9 119.3(5)
C9 C10 H10 120.4
C7 C8 H8 120.1
C7 C8 C21 119.9(6)
C21 C8 H8 120.1
C3 N2 H2 116.7
C3 N2 C4 126.7(2)
C4 N2 H2 116.7
C3 N1 H1 118.4
C3 N1 C2 123.1(2)
C2 N1 H1 118.4
C8 C7 O5 120.6(4)
C8 C7 C6 123.3(4)
O5 C7 C6 115.9(2)
O1 C3 N2 121.7(2)
O1 C3 N1 122.5(2)
N1 C3 N2 115.8(2)
N1 C2 H2A 120.4
C1 C2 N1 119.2(2)
C1 C2 H2A 120.4
N2 C4 C1 112.7(2)
O2 C4 N2 121.8(2)
O2 C4 C1 125.4(2)
F1 C1 C4 115.3(3)
C2 C1 F1 122.2(3)
C2 C1 C4 122.5(3)
O4 C5 C6 116.2(5)
O3 C5 O4 120.5(5)
O3 C5 C6 123.2(5)
C7 O5 H5 109.5
C5 O4 H4 109.5
C10 C6 C7 116.6(4)
C5 C6 C10 119.5(5)
C5 C6 C7 123.9(4)
C10 C9 H9 120.9
C21 C9 C10 118.2(6)
C21 C9 H9 120.9
C8 C21 H21 118.7
C9 C21 C8 122.6(7)
C9 C21 H21 118.7

loop_
_geom_bond_atom_site_label_1
_geom_bond_atom_site_label_2
_geom_bond_distance
C10 H10 0.9300
C10 C6 1.405(4)
C10 C9 1.411(5)
F1 C1 1.335(3)
C8 H8 0.9300
C8 C7 1.291(5)
C8 C21 1.347(11)
O1 C3 1.232(3)
N2 H2 0.8600
N2 C3 1.364(3)
N2 C4 1.378(3)
O2 C4 1.225(3)
N1 H1 0.8600
N1 C3 1.351(3)
N1 C2 1.370(4)
C7 O5 1.410(5)
C7 C6 1.438(6)
C2 H2A 0.9300
C2 C1 1.334(4)
C4 C1 1.440(4)
C5 O4 1.305(4)
C5 O3 1.180(5)
C5 C6 1.467(8)
O5 H5 0.8200
O4 H4 0.8200
C9 H9 0.9300
C9 C21 1.386(11)
C21 H21 0.9300

loop_
_geom_hbond_atom_site_label_D
_geom_hbond_atom_site_label_H
_geom_hbond_atom_site_label_A
_geom_hbond_distance_DH
_geom_hbond_distance_HA
_geom_hbond_distance_DA
_geom_hbond_angle_DHA
_geom_hbond_site_symmetry_A
N2 H2 O1 0.86 1.96 2.817(3) 174.7 4_655
N1 H1 O1 0.86 1.97 2.815(3) 169.6 4_645
O5 H5 O3 0.82 1.90 2.633(6) 148.1 .
O4 H4 O2 0.82 1.98 2.802(4) 175.7 .
